data_4115853
loop_
_publ_author_name
'Rosana M. Romano'
'Carlos O. Della V\'edova'
'Anthony J. Downs'
'Heinz Oberhammer'
'Simon Parsons'

_publ_section_title
;
 Structure and Conformational Properties of Diacetyl Sulfide in the
 Gaseous and Condensed Phases Explored by Gas Electron Diffraction,
 Single-Crystal X-ray Diffraction, Vibrational Spectroscopy, and Quantum
 Chemical Calculations
;
_journal_name_full 'Journal of the American Chemical Society'
_journal_page_first 12623
_journal_page_last 12631
_journal_paper_doi 10.1021/ja0117884
_journal_volume 123
_journal_year 2001
_chemical_formula_moiety S(COMe)2
_chemical_formula_sum 'C4 H6 O2 S'
_chemical_formula_weight 118.15
_chemical_name_systematic
; 
 ? 
;
_space_group_IT_number 14
_symmetry_cell_setting monoclinic
_symmetry_space_group_name_Hall '-P 2yn'
_symmetry_space_group_name_H-M 'P 1 21/n 1'
_atom_sites_solution_hydrogens difmap
_atom_sites_solution_primary direct
_atom_sites_solution_secondary difmap
_audit_creation_method SHELXL-97
_cell_angle_alpha 90.00
_cell_angle_beta 94.544(16)
_cell_angle_gamma 90.00
_cell_formula_units_Z 4
_cell_length_a 4.2230(7)
_cell_length_b 11.2105(17)
_cell_length_c 12.332(2)
_cell_measurement_reflns_used 63
_cell_measurement_temperature 150(2)
_cell_measurement_theta_max 16
_cell_measurement_theta_min 15
_cell_volume 581.99(16)
_computing_cell_refinement 'Stoe DIF4'
_computing_data_collection 'Stoe DIF4'
_computing_data_reduction 'Stoe REDU4'
_computing_molecular_graphics SHELXTL
_computing_structure_refinement 'SHELXL-97 (Sheldrick, 1997)'
_computing_structure_solution 'SHELXS-97 (Sheldrick, 1990)'
_diffrn_ambient_temperature 150(2)
_diffrn_measured_fraction_theta_full 0.998
_diffrn_measured_fraction_theta_max 0.998
_diffrn_measurement_method Omega-theta
_diffrn_radiation_monochromator graphite
_diffrn_radiation_source 'fine-focus sealed tube'
_diffrn_radiation_type MoK\a
_diffrn_radiation_wavelength 0.71073
_diffrn_reflns_av_R_equivalents 0.0381
_diffrn_reflns_av_sigmaI/netI 0.0261
_diffrn_reflns_limit_h_max 5
_diffrn_reflns_limit_h_min -5
_diffrn_reflns_limit_k_max 13
_diffrn_reflns_limit_k_min -13
_diffrn_reflns_limit_l_max 14
_diffrn_reflns_limit_l_min -1
_diffrn_reflns_number 3192
_diffrn_reflns_theta_full 25.04
_diffrn_reflns_theta_max 25.04
_diffrn_reflns_theta_min 3.31
_diffrn_standards_interval_time 120
_diffrn_standards_number 3
_exptl_absorpt_coefficient_mu 0.445
_exptl_crystal_colour Colourless
_exptl_crystal_density_diffrn 1.348
_exptl_crystal_description cylinder
_exptl_crystal_F_000 248
_exptl_crystal_size_max 0.38
_exptl_crystal_size_mid 0.19
_exptl_crystal_size_min 0.19
_refine_diff_density_max 0.199
_refine_diff_density_min -0.234
_refine_diff_density_rms 0.039
_refine_ls_extinction_coef 0.013(4)
_refine_ls_extinction_expression Fc^*^=kFc[1+0.001xFc^2^\l^3^/sin(2\q)]^-1/4^
_refine_ls_extinction_method SHELXL
_refine_ls_goodness_of_fit_ref 1.058
_refine_ls_hydrogen_treatment 'rotating group'
_refine_ls_matrix_type full
_refine_ls_number_parameters 67
_refine_ls_number_reflns 1020
_refine_ls_number_restraints 0
_refine_ls_restrained_S_all 1.058
_refine_ls_R_factor_all 0.0339
_refine_ls_R_factor_gt 0.0267
_refine_ls_shift/su_max 0.001
_refine_ls_shift/su_mean 0.000
_refine_ls_structure_factor_coef Fsqd
_refine_ls_weighting_details 'calc w=1/[\s^2^(Fo^2^)+(0.0297P)^2^+0.1655P] where P=(Fo^2^+2Fc^2^)/3'
_refine_ls_weighting_scheme calc
_refine_ls_wR_factor_gt 0.0636
_refine_ls_wR_factor_ref 0.0664
_reflns_number_gt 881
_reflns_number_total 1020
_reflns_threshold_expression >2sigma(I)
_cod_data_source_file ja0117884.cif
_cod_data_source_block C4H6O2S
_cod_original_cell_volume 581.98(16)
_cod_database_code 4115853

loop_
_symmetry_equiv_pos_as_xyz
'x, y, z'
'-x+1/2, y+1/2, -z+1/2'
'-x, -y, -z'
'x-1/2, -y-1/2, z-1/2'

loop_
_atom_site_label
_atom_site_type_symbol
_atom_site_fract_x
_atom_site_fract_y
_atom_site_fract_z
_atom_site_U_iso_or_equiv
_atom_site_adp_type
_atom_site_occupancy
_atom_site_symmetry_multiplicity
_atom_site_calc_flag
_atom_site_refinement_flags
S1 S 0.03488(10) 0.72708(4) 0.82405(3) 0.03409(18) Uani 1 1 d .
C1 C 0.1574(4) 0.84259(16) 1.03181(13) 0.0396(4) Uani 1 1 d .
H1A H 0.2773 0.9090 1.0667 0.059 Uiso 1 1 calc R
H1B H 0.2391 0.7670 1.0625 0.059 Uiso 1 1 calc R
H1C H -0.0676 0.8506 1.0446 0.059 Uiso 1 1 calc R
O2 O 0.3322(3) 0.92082(12) 0.86780(10) 0.0498(4) Uani 1 1 d .
C2 C 0.1932(4) 0.84442(14) 0.91274(13) 0.0322(4) Uani 1 1 d .
C3 C -0.2788(4) 0.51535(15) 0.83414(14) 0.0385(4) Uani 1 1 d .
H3A H -0.4183 0.4648 0.8744 0.058 Uiso 1 1 calc R
H3B H -0.0911 0.4696 0.8173 0.058 Uiso 1 1 calc R
H3C H -0.3934 0.5422 0.7663 0.058 Uiso 1 1 calc R
C4 C -0.1775(4) 0.62122(14) 0.90183(13) 0.0311(4) Uani 1 1 d .
O4 O -0.2326(3) 0.63539(12) 0.99459(10) 0.0471(4) Uani 1 1 d .

loop_
_atom_site_aniso_label
_atom_site_aniso_U_11
_atom_site_aniso_U_22
_atom_site_aniso_U_33
_atom_site_aniso_U_23
_atom_site_aniso_U_13
_atom_site_aniso_U_12
S1 0.0422(3) 0.0366(3) 0.0236(2) -0.00005(17) 0.00329(16) -0.00627(18)
C1 0.0469(10) 0.0401(10) 0.0319(9) -0.0090(7) 0.0041(8) -0.0077(8)
O2 0.0611(9) 0.0456(8) 0.0433(7) 0.0021(6) 0.0078(6) -0.0186(7)
C2 0.0300(9) 0.0319(9) 0.0343(9) 0.0001(7) 0.0011(7) 0.0013(7)
C3 0.0435(10) 0.0365(10) 0.0360(9) -0.0053(7) 0.0062(7) -0.0054(8)
C4 0.0270(8) 0.0354(9) 0.0309(9) 0.0007(7) 0.0025(6) -0.0007(6)
O4 0.0583(8) 0.0541(8) 0.0309(7) -0.0077(6) 0.0156(6) -0.0192(6)

loop_
_atom_type_symbol
_atom_type_description
_atom_type_scat_dispersion_real
_atom_type_scat_dispersion_imag
_atom_type_scat_source
C C 0.0033 0.0016 'International Tables Vol C Tables 4.2.6.8 and 6.1.1.4'
H H 0.0000 0.0000 'International Tables Vol C Tables 4.2.6.8 and 6.1.1.4'
O O 0.0106 0.0060 'International Tables Vol C Tables 4.2.6.8 and 6.1.1.4'
S S 0.1246 0.1234 'International Tables Vol C Tables 4.2.6.8 and 6.1.1.4'

loop_
_geom_angle_atom_site_label_1
_geom_angle_atom_site_label_2
_geom_angle_atom_site_label_3
_geom_angle
C2 S1 C4 109.41(8)
O2 C2 C1 123.90(16)
O2 C2 S1 114.33(13)
C1 C2 S1 121.76(12)
O4 C4 C3 124.83(16)
O4 C4 S1 124.24(13)
C3 C4 S1 110.92(12)

loop_
_geom_bond_atom_site_label_1
_geom_bond_atom_site_label_2
_geom_bond_distance
S1 C2 1.8049(17)
S1 C4 1.8081(17)
C1 C2 1.488(2)
O2 C2 1.199(2)
C3 C4 1.494(2)
C4 O4 1.196(2)

loop_
_cod_related_entry_id
_cod_related_entry_database
_cod_related_entry_code
1 ChemSpider 69166
